data_1562262
loop_
_publ_author_name
'Chen, Mao-Long'
'Shi, Yan-Ru'
'Yang, Yu-Chen'
'Zhou, Zhao-Hui'

_publ_section_title
;
 Acidic 1,3-propanediaminetetraacetato lanthanides with luminescent and
 catalytic ester hydrolysis properties
;
_journal_name_full 'Journal of Solid State Chemistry'
_journal_page_first 265
_journal_page_last 273
_journal_paper_doi 10.1016/j.jssc.2014.07.037
_journal_volume 219
_journal_year 2014
_chemical_absolute_configuration ad
_chemical_formula_moiety 'C11 H15 N2 Nd O8, H2 O'
_chemical_formula_sum 'C11 H17 N2 Nd O9'
_chemical_formula_weight 465.51
_space_group_crystal_system orthorhombic
_space_group_IT_number 33
_space_group_name_Hall 'P -2n 2a'
_space_group_name_H-M_alt 'P 21 c n'
_atom_sites_solution_hydrogens geom
_atom_sites_solution_primary direct
_atom_sites_solution_secondary difmap
_cell_angle_alpha 90.00
_cell_angle_beta 90.00
_cell_angle_gamma 90.00
_cell_formula_units_Z 4
_cell_length_a 7.94190(10)
_cell_length_b 9.91730(10)
_cell_length_c 18.1495(2)
_cell_measurement_temperature 173(2)
_cell_volume 1429.49(3)
_computing_molecular_graphics
;
O. V. Dolomanov, L. J. Bourhis, R. J. Gildea, J. A. K. Howard and H. Puschmann,
OLEX2: a complete structure solution, refinement and analysis program.
J. Appl. Cryst. (2009). 42, 339-341.
;
_computing_publication_material
;
O. V. Dolomanov, L. J. Bourhis, R. J. Gildea, J. A. K. Howard and H. Puschmann,
OLEX2: a complete structure solution, refinement and analysis program.
J. Appl. Cryst. (2009). 42, 339-341.
;
_computing_structure_refinement
;
XL, G.M. Sheldrick, Acta Cryst.
(2008). A64, 112-122
;
_computing_structure_solution
;
XS, G.M. Sheldrick, Acta Cryst.
(2008). A64, 112-122
;
_diffrn_ambient_temperature 173.15
_diffrn_measured_fraction_theta_full 0.998
_diffrn_measured_fraction_theta_max 0.998
_diffrn_radiation_monochromator graphite
_diffrn_radiation_type 'MO K\a'
_diffrn_radiation_wavelength 0.71073
_diffrn_reflns_av_R_equivalents 0.0420
_diffrn_reflns_av_unetI/netI 0.0253
_diffrn_reflns_limit_h_max 10
_diffrn_reflns_limit_h_min -10
_diffrn_reflns_limit_k_max 12
_diffrn_reflns_limit_k_min -12
_diffrn_reflns_limit_l_max 23
_diffrn_reflns_limit_l_min -23
_diffrn_reflns_number 22206
_diffrn_reflns_theta_full 27.49
_diffrn_reflns_theta_max 27.49
_diffrn_reflns_theta_min 3.29
_diffrn_source 'fine-focus sealed tube'
_diffrn_source_current n/a
_diffrn_source_voltage n/a
_exptl_absorpt_coefficient_mu 3.685
_exptl_absorpt_correction_T_max 0.5261
_exptl_absorpt_correction_T_min 0.4044
_exptl_absorpt_correction_type multi-scan
_exptl_absorpt_process_details
;
CrysAlisPro, Agilent Technologies,
Version 1.171.35.15 (release 03-08-2011 CrysAlis171 .NET)
(compiled Aug  3 2011,13:03:54)
Empirical absorption correction using spherical harmonics,
 implemented in SCALE3 ABSPACK scaling algorithm.
;
_exptl_crystal_density_diffrn 2.163
_exptl_crystal_density_method 'not measured'
_exptl_crystal_F_000 916
_exptl_crystal_size_max 0.30
_exptl_crystal_size_mid 0.30
_exptl_crystal_size_min 0.20
_refine_diff_density_max 0.521
_refine_diff_density_min -0.469
_refine_diff_density_rms 0.079
_refine_ls_abs_structure_details 'Flack H D (1983), Acta Cryst. A39, 876-881'
_refine_ls_abs_structure_Flack -0.007(14)
_refine_ls_extinction_method none
_refine_ls_goodness_of_fit_ref 1.090
_refine_ls_hydrogen_treatment mixed
_refine_ls_matrix_type full
_refine_ls_number_parameters 211
_refine_ls_number_reflns 3281
_refine_ls_number_restraints 1
_refine_ls_restrained_S_all 1.090
_refine_ls_R_factor_all 0.0232
_refine_ls_R_factor_gt 0.0213
_refine_ls_shift/su_max 0.000
_refine_ls_shift/su_mean 0.000
_refine_ls_structure_factor_coef Fsqd
_refine_ls_weighting_details 'calc w=1/[\s^2^(Fo^2^)+(0.0167P)^2^+0.6903P] where P=(Fo^2^+2Fc^2^)/3'
_refine_ls_weighting_scheme calc
_refine_ls_wR_factor_gt 0.0449
_refine_ls_wR_factor_ref 0.0456
_reflns_number_gt 3114
_reflns_number_total 3281
_reflns_threshold_expression >2sigma(I)
_cod_data_source_file JSSC-2014-219-265.cif
_cod_data_source_block 18
_cod_database_code 1562262

loop_
_space_group_symop_id
_space_group_symop_operation_xyz
1 'x, y, z'
2 'x+1/2, -y, -z'
3 'x, -y+1/2, z+1/2'
4 'x+1/2, y+1/2, -z+1/2'

loop_
_atom_site_label
_atom_site_type_symbol
_atom_site_fract_x
_atom_site_fract_y
_atom_site_fract_z
_atom_site_U_iso_or_equiv
_atom_site_adp_type
_atom_site_occupancy
_atom_site_symmetry_multiplicity
_atom_site_calc_flag
_atom_site_refinement_flags
_atom_site_disorder_assembly
_atom_site_disorder_group
Nd1 Nd -0.70529(7) -0.004293(14) -0.460175(7) 0.00853(5) Uani 1 1 d . . .
C1 C -0.7880(4) 0.3204(3) -0.51872(18) 0.0109(7) Uani 1 1 d . . .
H1A H -0.6999 0.3244 -0.5572 0.013 Uiso 1 1 calc R . .
H1B H -0.8343 0.4124 -0.5123 0.013 Uiso 1 1 calc R . .
C2 C -0.9272(4) 0.2266(3) -0.54362(18) 0.0117(7) Uani 1 1 d . . .
C3 C -0.5398(4) 0.3272(3) -0.44269(18) 0.0104(7) Uani 1 1 d . . .
H3A H -0.5043 0.3263 -0.3904 0.013 Uiso 1 1 calc R . .
H3B H -0.5364 0.4216 -0.4603 0.013 Uiso 1 1 calc R . .
C4 C -0.4194(5) 0.2419(3) -0.48793(18) 0.0120(7) Uani 1 1 d . . .
C5 C -0.8754(4) 0.7361(3) -0.32598(17) 0.0102(7) Uani 1 1 d . . .
H5A H -0.9606 0.7269 -0.3655 0.012 Uiso 1 1 calc R . .
H5B H -0.7634 0.7203 -0.3483 0.012 Uiso 1 1 calc R . .
C6 C -0.8814(4) 0.8792(3) -0.29627(18) 0.0117(7) Uani 1 1 d . . .
C7 C -0.7693(4) 0.6207(3) -0.21271(17) 0.0099(6) Uani 1 1 d . . .
H7A H -0.7237 0.7117 -0.2026 0.012 Uiso 1 1 calc R . .
H7B H -0.6766 0.5638 -0.2318 0.012 Uiso 1 1 calc R . .
C8 C -0.8387(4) 0.5596(3) -0.14160(17) 0.0095(6) Uani 1 1 d . . .
C9 C -0.8170(4) 0.3122(3) -0.38466(18) 0.0112(7) Uani 1 1 d . . .
H9A H -0.7818 0.2572 -0.3418 0.013 Uiso 1 1 calc R . .
H9B H -0.9357 0.2894 -0.3957 0.013 Uiso 1 1 calc R . .
C10 C -0.8071(4) 0.4613(3) -0.36351(18) 0.0129(7) Uani 1 1 d . . .
H10A H -0.6932 0.4819 -0.3444 0.015 Uiso 1 1 calc R . .
H10B H -0.8266 0.5177 -0.4077 0.015 Uiso 1 1 calc R . .
C11 C -0.9374(4) 0.4947(3) -0.30532(19) 0.0121(7) Uani 1 1 d . . .
H11A H -1.0505 0.4949 -0.3283 0.015 Uiso 1 1 calc R . .
H11B H -0.9362 0.4235 -0.2671 0.015 Uiso 1 1 calc R . .
N1 N -0.7121(5) 0.2752(2) -0.44868(13) 0.0091(5) Uani 1 1 d . . .
N2 N -0.9069(4) 0.6298(3) -0.26918(15) 0.0087(5) Uani 1 1 d . . .
H2 H -1.0051 0.6533 -0.2445 0.010 Uiso 1 1 calc R . .
O1 O -0.9558(4) 0.1262(2) -0.50110(17) 0.0118(5) Uani 1 1 d . . .
O2 O -1.0042(3) 0.2478(3) -0.60160(14) 0.0189(6) Uani 1 1 d . . .
O3 O -0.4781(3) 0.1350(2) -0.51825(12) 0.0110(6) Uani 1 1 d . . .
O4 O -0.2700(3) 0.2749(3) -0.49379(15) 0.0212(6) Uani 1 1 d . . .
O5 O -0.8278(3) 0.9668(2) -0.34075(13) 0.0132(5) Uani 1 1 d . . .
O6 O -0.9380(3) 0.9003(2) -0.23362(13) 0.0214(6) Uani 1 1 d . . .
O7 O -0.9969(3) 0.5599(2) -0.13492(12) 0.0123(5) Uani 1 1 d . . .
O8 O -0.7315(4) 0.5215(2) -0.09587(13) 0.0146(7) Uani 1 1 d . . .
O1W O -0.7759(3) 0.1712(3) -0.21355(15) 0.0235(6) Uani 1 1 d G . .
H1WA H -0.7964 0.0898 -0.2253 0.035 Uiso 1 1 d G . .
H1WB H -0.8516 0.1995 -0.1843 0.035 Uiso 1 1 d G . .

loop_
_atom_site_aniso_label
_atom_site_aniso_U_11
_atom_site_aniso_U_22
_atom_site_aniso_U_33
_atom_site_aniso_U_23
_atom_site_aniso_U_13
_atom_site_aniso_U_12
Nd1 0.00826(7) 0.01086(7) 0.00646(7) -0.00054(6) 0.00033(14) 0.00022(10)
C1 0.0098(17) 0.0119(15) 0.0111(17) 0.0021(12) -0.0001(13) 0.0010(13)
C2 0.0040(15) 0.0159(17) 0.0153(18) -0.0061(13) 0.0004(13) 0.0013(13)
C3 0.0111(16) 0.0106(15) 0.0095(16) -0.0025(12) -0.0022(13) -0.0015(13)
C4 0.0138(18) 0.0158(16) 0.0065(16) 0.0062(12) -0.0009(13) 0.0025(13)
C5 0.0146(17) 0.0118(15) 0.0041(15) 0.0016(12) 0.0023(12) -0.0003(13)
C6 0.0136(16) 0.0099(15) 0.0116(17) -0.0008(13) -0.0043(13) 0.0008(13)
C7 0.0104(14) 0.0124(14) 0.0070(15) 0.0036(12) -0.0010(12) -0.0032(13)
C8 0.0151(17) 0.0090(15) 0.0045(16) -0.0019(12) 0.0005(13) -0.0005(13)
C9 0.0127(16) 0.0125(15) 0.0082(16) -0.0013(12) 0.0049(14) 0.0010(12)
C10 0.0189(18) 0.0097(14) 0.0100(17) -0.0014(12) 0.0021(14) 0.0006(13)
C11 0.0144(17) 0.0113(16) 0.0107(16) -0.0018(11) 0.0008(14) 0.0001(13)
N1 0.0094(12) 0.0116(10) 0.0062(11) -0.0007(8) -0.0013(15) -0.0022(17)
N2 0.0083(13) 0.0111(12) 0.0066(13) -0.0016(10) 0.0024(11) 0.0003(11)
O1 0.0115(11) 0.0116(11) 0.0123(10) 0.0018(12) 0.0004(9) 0.0009(12)
O2 0.0151(13) 0.0302(14) 0.0116(12) 0.0004(10) -0.0068(11) 0.0033(11)
O3 0.0156(14) 0.0107(12) 0.0066(13) 0.0003(9) 0.0020(11) 0.0027(11)
O4 0.0120(12) 0.0265(14) 0.0249(15) -0.0015(11) 0.0057(11) 0.0002(11)
O5 0.0174(13) 0.0125(11) 0.0096(12) -0.0011(9) 0.0012(10) -0.0023(10)
O6 0.0340(17) 0.0181(13) 0.0122(13) -0.0018(10) 0.0094(12) 0.0001(12)
O7 0.0114(12) 0.0192(12) 0.0063(11) 0.0009(9) 0.0024(9) 0.0009(10)
O8 0.011(2) 0.0254(11) 0.0073(10) 0.0013(9) 0.0003(10) 0.0005(11)
O1W 0.0240(14) 0.0219(13) 0.0247(16) -0.0039(11) -0.0006(12) -0.0026(12)

loop_
_atom_type_symbol
_atom_type_description
_atom_type_scat_dispersion_real
_atom_type_scat_dispersion_imag
_atom_type_scat_source
C C 0.0033 0.0016 'International Tables Vol C Tables 4.2.6.8 and 6.1.1.4'
H H 0.0000 0.0000 'International Tables Vol C Tables 4.2.6.8 and 6.1.1.4'
N N 0.0061 0.0033 'International Tables Vol C Tables 4.2.6.8 and 6.1.1.4'
Nd Nd -0.1943 3.0179 'International Tables Vol C Tables 4.2.6.8 and 6.1.1.4'
O O 0.0106 0.0060 'International Tables Vol C Tables 4.2.6.8 and 6.1.1.4'

loop_
_geom_angle_atom_site_label_1
_geom_angle_atom_site_label_2
_geom_angle_atom_site_label_3
_geom_angle
_geom_angle_site_symmetry_1
_geom_angle_site_symmetry_3
N1 Nd1 C4 141.40(11) . 2_454
N1 Nd1 O4 162.72(9) . 2_454
O1 Nd1 C4 88.89(9) 2_554 2_454
O1 Nd1 C4 82.19(9) . 2_454
O1 Nd1 N1 122.32(10) 2_554 .
O1 Nd1 N1 59.21(10) . .
O1 Nd1 O1 145.739(16) 2_554 .
O1 Nd1 O3 99.41(8) . .
O1 Nd1 O3 64.20(9) 2_554 .
O1 Nd1 O3 113.28(7) 2_554 2_454
O1 Nd1 O3 62.61(9) . 2_454
O1 Nd1 O4 104.92(8) . 2_454
O1 Nd1 O4 66.04(8) 2_554 2_454
O1 Nd1 O7 77.54(9) 2_554 4_544
O1 Nd1 O8 75.29(10) 2_554 3_554
O3 Nd1 C4 134.16(8) . 2_454
O3 Nd1 C4 24.40(8) 2_454 2_454
O3 Nd1 N1 59.71(9) . .
O3 Nd1 N1 120.07(11) 2_454 .
O3 Nd1 O3 145.71(3) . 2_454
O3 Nd1 O4 47.63(7) 2_454 2_454
O3 Nd1 O4 121.64(8) . 2_454
O4 Nd1 C4 23.82(8) 2_454 2_454
O5 Nd1 C4 87.73(8) 1_545 2_454
O5 Nd1 N1 92.50(8) 1_545 .
O5 Nd1 O1 90.43(9) 1_545 .
O5 Nd1 O1 122.34(9) 1_545 2_554
O5 Nd1 O3 74.53(8) 1_545 2_454
O5 Nd1 O3 137.73(8) 1_545 .
O5 Nd1 O4 94.54(8) 1_545 2_454
O5 Nd1 O7 70.79(8) 1_545 4_544
O5 Nd1 O8 149.08(8) 1_545 3_554
O7 Nd1 C4 141.79(8) 4_544 2_454
O7 Nd1 N1 72.78(9) 4_544 .
O7 Nd1 O1 127.54(8) 4_544 .
O7 Nd1 O3 143.57(7) 4_544 2_454
O7 Nd1 O3 70.72(7) 4_544 .
O7 Nd1 O4 124.47(8) 4_544 2_454
O7 Nd1 O8 140.12(8) 4_544 3_554
O8 Nd1 C4 66.02(8) 3_554 2_454
O8 Nd1 N1 98.15(7) 3_554 .
O8 Nd1 O1 70.84(10) 3_554 .
O8 Nd1 O3 75.01(8) 3_554 2_454
O8 Nd1 O3 71.36(8) 3_554 .
O8 Nd1 O4 68.24(7) 3_554 2_454
N1 C1 C2 111.6(3) . .
O1 C2 C1 115.3(3) . .
O2 C2 C1 120.8(3) . .
O2 C2 O1 123.9(3) . .
N1 C3 C4 110.6(3) . .
C3 C4 Nd1 161.3(2) . 2_554
O3 C4 Nd1 55.40(18) . 2_554
O3 C4 C3 117.6(3) . .
O4 C4 Nd1 69.1(2) . 2_554
O4 C4 C3 120.3(3) . .
O4 C4 O3 122.1(3) . .
N2 C5 C6 114.1(3) . .
O5 C6 C5 114.0(3) . .
O6 C6 C5 119.6(3) . .
O6 C6 O5 126.4(3) . .
N2 C7 C8 109.8(3) . .
O7 C8 C7 116.0(3) . .
O8 C8 C7 115.8(3) . .
O8 C8 O7 128.0(3) . .
N1 C9 C10 114.1(3) . .
C11 C10 C9 110.5(3) . .
N2 C11 C10 112.7(3) . .
C1 N1 Nd1 104.25(17) . .
C3 N1 Nd1 109.8(2) . .
C3 N1 C1 109.8(3) . .
C3 N1 C9 112.4(2) . .
C9 N1 Nd1 108.54(18) . .
C9 N1 C1 111.8(3) . .
C5 N2 C7 113.1(2) . .
C5 N2 C11 110.6(2) . .
C7 N2 C11 111.1(2) . .
Nd1 O1 Nd1 118.73(8) 2_454 .
C2 O1 Nd1 111.0(2) . 2_454
C2 O1 Nd1 116.3(2) . .
Nd1 O3 Nd1 113.28(9) . 2_554
C4 O3 Nd1 100.2(2) . 2_554
C4 O3 Nd1 122.5(2) . .
C4 O4 Nd1 87.1(2) . 2_554
C6 O5 Nd1 143.2(2) . 1_565
C8 O7 Nd1 137.1(2) . 4_454
C8 O8 Nd1 137.7(2) . 3

loop_
_geom_bond_atom_site_label_1
_geom_bond_atom_site_label_2
_geom_bond_distance
_geom_bond_site_symmetry_2
Nd1 C4 3.055(3) 2_454
Nd1 N1 2.780(2) .
Nd1 O1 2.487(3) .
Nd1 O1 2.425(3) 2_554
Nd1 O3 2.555(3) 2_454
Nd1 O3 2.505(3) .
Nd1 O4 2.857(3) 2_454
Nd1 O5 2.393(2) 1_545
Nd1 O7 2.474(2) 4_544
Nd1 O8 2.477(2) 3_554
C1 C2 1.514(5) .
C1 N1 1.477(4) .
C2 O1 1.280(4) .
C2 O2 1.235(4) .
C3 C4 1.518(5) .
C3 N1 1.466(5) .
C4 Nd1 3.055(3) 2_554
C4 O3 1.282(4) .
C4 O4 1.235(4) .
C5 C6 1.520(4) .
C5 N2 1.495(4) .
C6 O5 1.260(4) .
C6 O6 1.240(4) .
C7 C8 1.529(4) .
C7 N2 1.501(4) .
C8 O7 1.262(4) .
C8 O8 1.248(4) .
C9 C10 1.530(4) .
C9 N1 1.476(4) .
C10 C11 1.516(5) .
C11 N2 1.512(4) .
O1 Nd1 2.425(3) 2_454
O3 Nd1 2.555(3) 2_554
O4 Nd1 2.857(3) 2_554
O5 Nd1 2.393(2) 1_565
O7 Nd1 2.474(2) 4_454
O8 Nd1 2.477(2) 3
